data_4129101
loop_
_publ_author_name
'Heskia, Alice'
'Maris, Thierry'
'Aguiar, Pedro M.'
'Wuest, James D.'

_publ_section_title
;
 Building Large Structures with Curved Aromatic Surfaces by Complexing
 Metals with Phosphangulene.
;
_journal_name_full 'Journal of the American Chemical Society'
_journal_paper_doi 10.1021/jacs.9b08179
_journal_year 2019
_chemical_formula_moiety 'C72 H36 Ag O12 P4, B F4'
_chemical_formula_sum 'C72 H36 Ag B F4 O12 P4'
_chemical_formula_weight 1411.57
_space_group_crystal_system monoclinic
_space_group_IT_number 14
_space_group_name_Hall '-P 2ybc'
_space_group_name_H-M_alt 'P 1 21/c 1'
_atom_sites_solution_hydrogens geom
_atom_sites_solution_primary dual
_audit_creation_date 2019-07-23
_audit_creation_method
;
Olex2 1.2
(compiled 2018.05.29 svn.r3508 for OlexSys, GUI svn.r5506)
;
_cell_angle_alpha 90
_cell_angle_beta 98.635(1)
_cell_angle_gamma 90
_cell_formula_units_Z 4
_cell_length_a 12.2303(3)
_cell_length_b 14.1157(3)
_cell_length_c 34.8230(8)
_cell_measurement_reflns_used 9356
_cell_measurement_temperature 150
_cell_measurement_theta_max 60.694
_cell_measurement_theta_min 2.945
_cell_volume 5943.7(2)
_computing_cell_refinement
'SAINT (2013) V8.37A; Integration Software for Single Crystal Data. Bruker AXS Inc., Madison, WI 53719-1173.'
_computing_data_collection
;
APEX 2 (2013) Bruker AXS Inc., Madison, WI 53719-1173.
;
_computing_data_reduction
'SAINT (2013) V8.37A; Integration Software for Single Crystal Data. Bruker AXS Inc., Madison, WI 53719-1173.'
_computing_molecular_graphics 'Olex2 (Dolomanov et al., 2009)'
_computing_publication_material 'Olex2 (Dolomanov et al., 2009)'
_computing_structure_refinement 'XL (Sheldrick, 2008)'
_computing_structure_solution 'XT (Sheldrick, 2015)'
_diffrn_ambient_temperature 150
_diffrn_detector 'CMOS Area detector'
_diffrn_detector_area_resol_mean 10.24
_diffrn_detector_type 'Bruker Photon 100 CMOS Detector'
_diffrn_measured_fraction_theta_full 0.998
_diffrn_measured_fraction_theta_max 0.998
_diffrn_measurement_device 'k-geometry diffractometer'
_diffrn_measurement_device_type 'Bruker Venture Metaljet'
_diffrn_measurement_method '\w and \f scans'
_diffrn_radiation_collimation 'Focusing mirrors'
_diffrn_radiation_monochromator 'Helios MX Mirror Optics'
_diffrn_radiation_probe x-ray
_diffrn_radiation_type GaK\a
_diffrn_radiation_wavelength 1.34139
_diffrn_reflns_av_R_equivalents 0.0287
_diffrn_reflns_av_unetI/netI 0.0124
_diffrn_reflns_Laue_measured_fraction_full 0.998
_diffrn_reflns_Laue_measured_fraction_max 0.998
_diffrn_reflns_limit_h_max 15
_diffrn_reflns_limit_h_min -15
_diffrn_reflns_limit_k_max 18
_diffrn_reflns_limit_k_min -18
_diffrn_reflns_limit_l_max 45
_diffrn_reflns_limit_l_min -45
_diffrn_reflns_number 165886
_diffrn_reflns_point_group_measured_fraction_full 0.998
_diffrn_reflns_point_group_measured_fraction_max 0.998
_diffrn_reflns_theta_full 53.594
_diffrn_reflns_theta_max 60.697
_diffrn_reflns_theta_min 2.944
_diffrn_source 'Metal Jet'
_diffrn_source_target Ga
_diffrn_source_type 'Gallium Liquid Metal Jet Source'
_exptl_absorpt_coefficient_mu 2.967
_exptl_absorpt_correction_T_max 0.3569
_exptl_absorpt_correction_T_min 0.2844
_exptl_absorpt_correction_type multi-scan
_exptl_absorpt_process_details
'SADABS-2016/2 (Bruker,2016/2) was used for absorption correction. wR2(int) was 0.1301 before and 0.0487 after correction. The Ratio of minimum to maximum transmission is 0.7969. The \l/2 correction factor is Not present.'
_exptl_crystal_colour 'clear light colourless'
_exptl_crystal_colour_lustre clear
_exptl_crystal_colour_modifier light
_exptl_crystal_colour_primary colourless
_exptl_crystal_density_diffrn 1.577
_exptl_crystal_description block
_exptl_crystal_F_000 2848
_exptl_crystal_size_max 0.116
_exptl_crystal_size_mid 0.11
_exptl_crystal_size_min 0.07
_refine_diff_density_max 1.125
_refine_diff_density_min -0.963
_refine_diff_density_rms 0.086
_refine_ls_extinction_coef 0.00236(6)
_refine_ls_extinction_expression Fc^*^=kFc[1+0.001xFc^2^\l^3^/sin(2\q)]^-1/4^
_refine_ls_extinction_method 'SHELXL-2018/3 (Sheldrick 2018)'
_refine_ls_goodness_of_fit_ref 1.103
_refine_ls_hydrogen_treatment constr
_refine_ls_matrix_type full
_refine_ls_number_parameters 885
_refine_ls_number_reflns 13649
_refine_ls_number_restraints 101
_refine_ls_restrained_S_all 1.225
_refine_ls_R_factor_all 0.0366
_refine_ls_R_factor_gt 0.0357
_refine_ls_shift/su_max 0.005
_refine_ls_shift/su_mean 0.000
_refine_ls_structure_factor_coef Fsqd
_refine_ls_weighting_details 'w=1/[\s^2^(Fo^2^)+(0.0450P)^2^+6.0626P] where P=(Fo^2^+2Fc^2^)/3'
_refine_ls_weighting_scheme calc
_refine_ls_wR_factor_gt 0.0918
_refine_ls_wR_factor_ref 0.0924
_reflns_Friedel_coverage 0.000
_reflns_number_gt 13263
_reflns_number_total 13649
_reflns_threshold_expression 'I > 2\s(I)'
_cod_data_source_file ja9b08179_si_007.cif
_cod_data_source_block jw1890
_cod_depositor_comments
;
The following automatic conversions were performed:

data item '_diffrn_radiation_probe' value 'X-ray' was changed to
'x-ray' in accordance with the
/home/data/users/saulius/crontab/automatic-downloads/rss-feeds/ACS/lib/dictionaries/cif_core.dic
dictionary named 'cif_core.dic' version 2.4.2 last updated on
2011-04-26.

Automatic conversion script
Id: cif_fix_values 6909 2019-04-08 15:41:33Z antanas 
;
_cod_database_code 4129101
_shelx_shelxl_version_number 2018/3
_shelx_space_group_comment
;
The symmetry employed for this shelxl refinement is uniquely defined
by the following loop, which should always be used as a source of
symmetry information in preference to the above space-group names.
They are only intended as comments.
;
_shelx_estimated_absorpt_t_max 0.819
_shelx_estimated_absorpt_t_min 0.725
_olex2_refinement_description
;
1. Fixed Uiso
 At 1.2 times of:
  All C(H) groups
2. Restrained distances
 B1-F1A \\sim B1-F2A \\sim B1-F3A \\sim B1-F4A \\sim B1-F1B \\sim B1-F2B \\sim
B1-F3B \\sim B1-F4B
 with sigma of 0.005
 F1A-F2A \\sim F1A-F3A \\sim F1A-F4A \\sim F2A-F3A \\sim F2A-F4A \\sim F3A-F4A
 with sigma of 0.005
 F1B-F2B \\sim F1B-F3B \\sim F1B-F4B \\sim F2A-F3B \\sim F2B-F4B \\sim F3B-F4B
 with sigma of 0.005
3. Uiso/Uaniso restraints and constraints
F1A \\sim F2A \\sim F3A \\sim F4A \\sim F1B \\sim F2B \\sim F3B \\sim F4B:
within 2A with sigma of 0.005 and sigma for terminal atoms of 0.01
4. Others
 Sof(F1B)=Sof(F2B)=Sof(F3B)=Sof(F4B)=1-FVAR(1)
 Sof(F1A)=Sof(F2A)=Sof(F3A)=Sof(F4A)=FVAR(1)
5.a Aromatic/amide H refined with riding coordinates:
 C3A(H3A), C4A(H4A), C5A(H5A), C9A(H9A), C10A(H10A), C11A(H11A), C15A(H15A),
 C16A(H16A), C17A(H17A), C3B(H3B), C4B(H4B), C5B(H5B), C9B(H9B), C10B(H10B),
 C11B(H11B), C15B(H15B), C16B(H16B), C17B(H17B), C3C(H3C), C4C(H4C), C5C(H5C),
 C9C(H9C), C10C(H10C), C11C(H11C), C15C(H15C), C16C(H16C), C17C(H17C), C3D(H3D),
  C4D(H4D), C5D(H5D), C9D(H9D), C10D(H10D), C11D(H11D), C15D(H15D), C16D(H16D),
 C17D(H17D)
;
_olex2_submission_special_instructions 'No special instructions were received'

loop_
_space_group_symop_operation_xyz
'x, y, z'
'-x, y+1/2, -z+1/2'
'-x, -y, -z'
'x, -y-1/2, z-1/2'

loop_
_atom_site_label
_atom_site_type_symbol
_atom_site_fract_x
_atom_site_fract_y
_atom_site_fract_z
_atom_site_U_iso_or_equiv
_atom_site_adp_type
_atom_site_occupancy
_atom_site_site_symmetry_order
_atom_site_calc_flag
_atom_site_refinement_flags_posn
_atom_site_refinement_flags_adp
_atom_site_refinement_flags_occupancy
_atom_site_disorder_assembly
_atom_site_disorder_group
Ag1 Ag 0.78859(2) 0.26124(2) 0.62192(2) 0.02065(6) Uani 1 1 d . . . . .
C1A C 0.52456(17) 0.27897(16) 0.54726(8) 0.0359(5) Uani 1 1 d . . . . .
O1A O 0.49111(16) 0.43656(13) 0.56910(9) 0.0608(6) Uani 1 1 d . . . . .
P1A P 0.59059(4) 0.24952(4) 0.59512(2) 0.03128(13) Uani 1 1 d . . . . .
C2A C 0.4815(2) 0.36966(18) 0.53957(10) 0.0487(7) Uani 1 1 d . . . . .
O2A O 0.52911(14) 0.11475(12) 0.52936(5) 0.0357(4) Uani 1 1 d . . . . .
C3A C 0.4268(2) 0.3914(2) 0.50309(11) 0.0576(9) Uani 1 1 d . . . . .
H3A H 0.400613 0.452478 0.497458 0.069 Uiso 1 1 calc R . . . .
O3A O 0.48109(16) 0.18064(19) 0.66107(6) 0.0578(6) Uani 1 1 d . . . . .
C4A C 0.4115(2) 0.3220(2) 0.47513(10) 0.0565(8) Uani 1 1 d . . . . .
H4A H 0.378275 0.337807 0.450166 0.068 Uiso 1 1 calc R . . . .
C5A C 0.4440(2) 0.2291(2) 0.48298(9) 0.0458(6) Uani 1 1 d . . . . .
H5A H 0.428877 0.182168 0.464211 0.055 Uiso 1 1 calc R . . . .
C6A C 0.50007(18) 0.20824(17) 0.51983(7) 0.0345(5) Uani 1 1 d . . . . .
C7A C 0.52098(17) 0.13897(16) 0.59748(7) 0.0303(4) Uani 1 1 d . . . . .
C8A C 0.50026(17) 0.08238(15) 0.56462(7) 0.0297(4) Uani 1 1 d . . . . .
C9A C 0.4478(2) -0.00379(17) 0.56608(8) 0.0390(5) Uani 1 1 d . . . . .
H9A H 0.436609 -0.043473 0.544527 0.047 Uiso 1 1 calc R . . . .
C10A C 0.4124(2) -0.0295(2) 0.60062(9) 0.0481(7) Uani 1 1 d . . . . .
H10A H 0.381123 -0.089093 0.602432 0.058 Uiso 1 1 calc R . . . .
C11A C 0.4218(2) 0.0298(2) 0.63233(9) 0.0512(7) Uani 1 1 d . . . . .
H11A H 0.392933 0.012460 0.654540 0.061 Uiso 1 1 calc R . . . .
C12A C 0.47507(19) 0.1159(2) 0.63047(7) 0.0406(6) Uani 1 1 d . . . . .
C13A C 0.49878(18) 0.3162(2) 0.61954(9) 0.0459(7) Uani 1 1 d . . . . .
C14A C 0.4632(2) 0.4056(2) 0.60411(12) 0.0627(11) Uani 1 1 d . . . . .
C15A C 0.3960(3) 0.4586(3) 0.62482(15) 0.0898(17) Uani 1 1 d . . . . .
H15A H 0.373545 0.519167 0.616530 0.108 Uiso 1 1 calc R . . . .
C16A C 0.3632(3) 0.4210(4) 0.65759(16) 0.113(2) Uani 1 1 d . . . . .
H16A H 0.321775 0.458907 0.671843 0.135 Uiso 1 1 calc R . . . .
C17A C 0.3885(3) 0.3285(4) 0.67079(11) 0.0907(17) Uani 1 1 d . . . . .
H17A H 0.360804 0.303607 0.692111 0.109 Uiso 1 1 calc R . . . .
C18A C 0.4570(2) 0.2759(3) 0.65042(10) 0.0583(9) Uani 1 1 d . . . . .
O1B O 1.06835(13) 0.40147(12) 0.69987(5) 0.0348(3) Uani 1 1 d . . . . .
C1B C 0.89372(19) 0.36512(15) 0.72115(6) 0.0292(4) Uani 1 1 d . . . . .
P1B P 0.82454(5) 0.38295(4) 0.67289(2) 0.02808(11) Uani 1 1 d . . . . .
O2B O 0.71653(16) 0.36264(15) 0.74366(6) 0.0495(5) Uani 1 1 d . . . . .
C2B C 1.00770(19) 0.37517(15) 0.72918(6) 0.0300(4) Uani 1 1 d . . . . .
C3B C 1.0615(2) 0.36228(16) 0.76680(7) 0.0377(5) Uani 1 1 d . . . . .
H3B H 1.138178 0.365550 0.772451 0.045 Uiso 1 1 calc R . . . .
O3B O 0.74829(17) 0.56516(13) 0.63498(6) 0.0503(5) Uani 1 1 d . . . . .
C4B C 0.9976(3) 0.34432(17) 0.79587(7) 0.0447(6) Uani 1 1 d . . . . .
H4B H 1.033199 0.332751 0.820949 0.054 Uiso 1 1 calc R . . . .
C5B C 0.8835(3) 0.34298(18) 0.78899(7) 0.0456(6) Uani 1 1 d . . . . .
H5B H 0.842558 0.333720 0.809136 0.055 Uiso 1 1 calc R . . . .
C6B C 0.8317(2) 0.35584(17) 0.75115(7) 0.0367(5) Uani 1 1 d . . . . .
C7B C 0.71780(19) 0.45674(18) 0.68601(8) 0.0376(5) Uani 1 1 d . . . . .
C8B C 0.6761(2) 0.4384(2) 0.72016(9) 0.0455(6) Uani 1 1 d . . . . .
C9B C 0.5957(2) 0.4979(3) 0.73124(12) 0.0659(10) Uani 1 1 d . . . . .
H9B H 0.564657 0.485134 0.753489 0.079 Uiso 1 1 calc R . . . .
C10B C 0.5628(2) 0.5760(3) 0.70867(14) 0.0762(12) Uani 1 1 d . . . . .
H10B H 0.506402 0.613967 0.715321 0.091 Uiso 1 1 calc R . . . .
C11B C 0.6108(2) 0.5997(2) 0.67650(13) 0.0664(11) Uani 1 1 d . . . . .
H11B H 0.589790 0.654447 0.662455 0.080 Uiso 1 1 calc R . . . .
C12B C 0.6912(2) 0.5398(2) 0.66554(9) 0.0468(7) Uani 1 1 d . . . . .
C13B C 0.91142(19) 0.47769(15) 0.66180(6) 0.0299(4) Uani 1 1 d . . . . .
C14B C 1.02369(19) 0.47594(16) 0.67610(6) 0.0305(4) Uani 1 1 d . . . . .
C15B C 1.0911(2) 0.55018(18) 0.66784(7) 0.0379(5) Uani 1 1 d . . . . .
H15B H 1.166897 0.548597 0.676360 0.045 Uiso 1 1 calc R . . . .
C16B C 1.0432(3) 0.62657(18) 0.64667(7) 0.0435(6) Uani 1 1 d . . . . .
H16B H 1.088482 0.674828 0.639905 0.052 Uiso 1 1 calc R . . . .
C17B C 0.9298(3) 0.63323(18) 0.63526(7) 0.0447(6) Uani 1 1 d . . . . .
H17B H 0.898758 0.686593 0.622242 0.054 Uiso 1 1 calc R . . . .
C18B C 0.8637(2) 0.55849(17) 0.64371(7) 0.0381(5) Uani 1 1 d . . . . .
O1C O 0.90465(13) 0.12941(11) 0.52209(5) 0.0350(3) Uani 1 1 d . . . . .
P1C P 0.89605(4) 0.30374(4) 0.57031(2) 0.02465(11) Uani 1 1 d . . . . .
C1C C 0.81986(16) 0.28338(16) 0.52351(6) 0.0255(4) Uani 1 1 d . . . . .
O2C O 0.76373(14) 0.44767(12) 0.52116(5) 0.0381(4) Uani 1 1 d . . . . .
C2C C 0.82949(17) 0.19746(16) 0.50509(6) 0.0295(4) Uani 1 1 d . . . . .
C3C C 0.7661(2) 0.1801(2) 0.46949(7) 0.0394(5) Uani 1 1 d . . . . .
H3C H 0.769529 0.121955 0.457139 0.047 Uiso 1 1 calc R . . . .
O3C O 1.12705(14) 0.37766(14) 0.58863(5) 0.0423(4) Uani 1 1 d . . . . .
C4C C 0.6968(2) 0.2520(2) 0.45258(7) 0.0433(6) Uani 1 1 d . . . . .
H4C H 0.650670 0.239578 0.429384 0.052 Uiso 1 1 calc R . . . .
C5C C 0.69418(18) 0.3411(2) 0.46903(7) 0.0391(5) Uani 1 1 d . . . . .
H5C H 0.650072 0.388804 0.456484 0.047 Uiso 1 1 calc R . . . .
C6C C 0.75851(17) 0.35742(17) 0.50448(6) 0.0305(4) Uani 1 1 d . . . . .
C7C C 0.94086(19) 0.42010(16) 0.56026(6) 0.0292(4) Uani 1 1 d . . . . .
C8C C 0.8689(2) 0.47962(17) 0.53708(6) 0.0337(5) Uani 1 1 d . . . . .
C9C C 0.9032(3) 0.56984(18) 0.52877(7) 0.0426(6) Uani 1 1 d . . . . .
H9C H 0.855233 0.611833 0.514161 0.051 Uiso 1 1 calc R . . . .
C10C C 1.0114(3) 0.59586(18) 0.54288(7) 0.0472(7) Uani 1 1 d . . . . .
H10C H 1.033992 0.657306 0.538457 0.057 Uiso 1 1 calc R . . . .
C11C C 1.0869(2) 0.53443(19) 0.56320(7) 0.0432(6) Uani 1 1 d . . . . .
H11C H 1.159567 0.553114 0.571400 0.052 Uiso 1 1 calc R . . . .
C12C C 1.0514(2) 0.44417(17) 0.57103(6) 0.0346(5) Uani 1 1 d . . . . .
C13C C 1.01793(18) 0.24511(16) 0.56072(6) 0.0291(4) Uani 1 1 d . . . . .
C14C C 1.00897(18) 0.16389(16) 0.53793(7) 0.0323(5) Uani 1 1 d . . . . .
C15C C 1.1030(2) 0.1176(2) 0.53001(9) 0.0452(6) Uani 1 1 d . . . . .
H15C H 1.097931 0.061877 0.515600 0.054 Uiso 1 1 calc R . . . .
C16C C 1.2047(2) 0.1570(2) 0.54423(10) 0.0555(8) Uani 1 1 d . . . . .
H16C H 1.268477 0.124851 0.540287 0.067 Uiso 1 1 calc R . . . .
C17C C 1.2155(2) 0.2425(2) 0.56412(10) 0.0501(7) Uani 1 1 d . . . . .
H17C H 1.284893 0.268631 0.572336 0.060 Uiso 1 1 calc R . . . .
C18C C 1.12025(19) 0.28816(19) 0.57147(7) 0.0363(5) Uani 1 1 d . . . . .
O1D O 1.08965(14) 0.07345(13) 0.63894(5) 0.0368(4) Uani 1 1 d . . . . .
P1D P 0.85204(4) 0.10570(4) 0.64665(2) 0.02641(11) Uani 1 1 d . . . . .
C1D C 0.90440(19) 0.01182(15) 0.62053(6) 0.0312(4) Uani 1 1 d . . . . .
O2D O 0.72614(15) -0.06541(13) 0.61433(6) 0.0443(4) Uani 1 1 d . . . . .
C2D C 1.0174(2) 0.00671(17) 0.61948(6) 0.0339(5) Uani 1 1 d . . . . .
C3D C 1.0598(3) -0.06680(19) 0.59975(7) 0.0449(6) Uani 1 1 d . . . . .
H3D H 1.135008 -0.070689 0.598424 0.054 Uiso 1 1 calc R . . . .
O3D O 0.83680(14) 0.11638(12) 0.73104(5) 0.0367(4) Uani 1 1 d . . . . .
C4D C 0.9870(3) -0.1340(2) 0.58214(8) 0.0534(7) Uani 1 1 d . . . . .
H4D H 1.013742 -0.180953 0.567290 0.064 Uiso 1 1 calc R . . . .
C5D C 0.8755(3) -0.13442(19) 0.58569(8) 0.0489(7) Uani 1 1 d . . . . .
H5D H 0.829027 -0.182066 0.574296 0.059 Uiso 1 1 calc R . . . .
C6D C 0.8348(2) -0.06222(17) 0.60660(7) 0.0377(5) Uani 1 1 d . . . . .
C7D C 0.76639(18) 0.03388(16) 0.67162(7) 0.0322(5) Uani 1 1 d . . . . .
C8D C 0.7113(2) -0.04298(18) 0.65266(8) 0.0404(5) Uani 1 1 d . . . . .
C9D C 0.6418(2) -0.0973(2) 0.67161(10) 0.0507(7) Uani 1 1 d . . . . .
H9D H 0.602992 -0.148205 0.659293 0.061 Uiso 1 1 calc R . . . .
C10D C 0.6318(2) -0.0733(2) 0.70960(10) 0.0537(8) Uani 1 1 d . . . . .
H10D H 0.581419 -0.106646 0.721957 0.064 Uiso 1 1 calc R . . . .
C11D C 0.6937(2) -0.0017(2) 0.73008(9) 0.0469(6) Uani 1 1 d . . . . .
H11D H 0.687318 0.010936 0.755857 0.056 Uiso 1 1 calc R . . . .
C12D C 0.76532(19) 0.05025(17) 0.71084(7) 0.0359(5) Uani 1 1 d . . . . .
C13D C 0.96589(17) 0.10946(14) 0.68478(6) 0.0269(4) Uani 1 1 d . . . . .
C14D C 1.07219(18) 0.09665(16) 0.67664(6) 0.0304(4) Uani 1 1 d . . . . .
C15D C 1.16151(19) 0.10590(17) 0.70581(7) 0.0363(5) Uani 1 1 d . . . . .
H15D H 1.233589 0.100325 0.700572 0.044 Uiso 1 1 calc R . . . .
C16D C 1.1401(2) 0.12386(17) 0.74335(7) 0.0379(5) Uani 1 1 d . . . . .
H16D H 1.199453 0.133998 0.762964 0.046 Uiso 1 1 calc R . . . .
C17D C 1.0336(2) 0.12719(16) 0.75256(7) 0.0347(5) Uani 1 1 d . . . . .
H17D H 1.021817 0.135494 0.778108 0.042 Uiso 1 1 calc R . . . .
C18D C 0.94552(19) 0.11788(15) 0.72288(6) 0.0297(4) Uani 1 1 d . . . . .
B1 B 0.3521(2) 0.74445(18) 0.65596(7) 0.0536(9) Uani 1 1 d D . . . .
F1A F 0.2641(3) 0.7960(3) 0.63779(12) 0.0560(9) Uani 0.706(5) 1 d D U P A 1
F2A F 0.4270(3) 0.7269(3) 0.63141(10) 0.0668(11) Uani 0.706(5) 1 d D U P A 1
F3A F 0.4104(3) 0.7999(3) 0.68636(10) 0.0990(14) Uani 0.706(5) 1 d D U P A 1
F4A F 0.3189(2) 0.6659(2) 0.67312(13) 0.0924(15) Uani 0.706(5) 1 d D U P A 1
F1B F 0.2776(6) 0.8158(5) 0.6447(3) 0.074(3) Uani 0.294(5) 1 d D U P A 2
F2B F 0.3019(5) 0.6604(4) 0.6406(3) 0.089(2) Uani 0.294(5) 1 d D U P A 2
F3B F 0.3830(9) 0.7469(9) 0.69493(12) 0.121(3) Uani 0.294(5) 1 d D U P A 2
F4B F 0.4422(5) 0.7569(5) 0.6375(2) 0.051(2) Uani 0.294(5) 1 d D U P A 2

loop_
_atom_site_aniso_label
_atom_site_aniso_U_11
_atom_site_aniso_U_22
_atom_site_aniso_U_33
_atom_site_aniso_U_23
_atom_site_aniso_U_13
_atom_site_aniso_U_12
Ag1 0.01870(8) 0.01986(8) 0.02309(8) 0.00157(5) 0.00208(5) -0.00093(4)
C1A 0.0181(9) 0.0268(11) 0.0618(15) 0.0049(10) 0.0034(9) 0.0006(8)
O1A 0.0379(10) 0.0262(9) 0.113(2) -0.0101(11) -0.0075(11) 0.0030(8)
P1A 0.0170(2) 0.0244(3) 0.0514(3) -0.0072(2) 0.0017(2) -0.00014(18)
C2A 0.0237(11) 0.0269(12) 0.093(2) 0.0057(13) 0.0006(12) 0.0012(9)
O2A 0.0352(8) 0.0317(8) 0.0405(9) -0.0028(7) 0.0070(7) 0.0090(7)
C3A 0.0287(12) 0.0417(15) 0.100(3) 0.0295(16) 0.0007(14) 0.0048(11)
O3A 0.0402(10) 0.0943(18) 0.0388(10) -0.0177(11) 0.0056(8) -0.0097(11)
C4A 0.0334(13) 0.0632(19) 0.072(2) 0.0305(17) 0.0038(13) 0.0059(13)
C5A 0.0295(12) 0.0587(17) 0.0498(15) 0.0095(13) 0.0078(11) 0.0059(11)
C6A 0.0236(10) 0.0351(12) 0.0461(13) 0.0065(10) 0.0092(9) 0.0052(9)
C7A 0.0208(9) 0.0286(10) 0.0402(11) -0.0021(9) 0.0005(8) -0.0036(8)
C8A 0.0232(9) 0.0244(10) 0.0402(11) -0.0007(8) 0.0001(8) 0.0031(8)
C9A 0.0324(11) 0.0254(11) 0.0548(14) -0.0026(10) -0.0082(10) 0.0004(9)
C10A 0.0372(13) 0.0367(13) 0.0651(17) 0.0161(12) -0.0093(12) -0.0116(11)
C11A 0.0336(13) 0.0681(19) 0.0500(15) 0.0195(14) -0.0003(11) -0.0129(13)
C12A 0.0275(11) 0.0559(16) 0.0368(12) -0.0015(11) -0.0006(9) -0.0068(10)
C13A 0.0196(10) 0.0470(15) 0.0683(17) -0.0315(13) -0.0025(10) 0.0005(10)
C14A 0.0255(12) 0.0460(16) 0.108(3) -0.0473(18) -0.0193(14) 0.0104(11)
C15A 0.0507(19) 0.090(3) 0.115(3) -0.076(3) -0.032(2) 0.0376(19)
C16A 0.056(2) 0.161(5) 0.107(4) -0.100(4) -0.031(2) 0.059(3)
C17A 0.0435(17) 0.163(5) 0.062(2) -0.063(3) -0.0039(15) 0.021(2)
C18A 0.0281(12) 0.088(2) 0.0562(17) -0.0416(17) -0.0043(12) 0.0047(14)
O1B 0.0317(8) 0.0313(8) 0.0421(9) 0.0002(7) 0.0078(7) 0.0027(6)
C1B 0.0368(11) 0.0219(9) 0.0281(10) -0.0013(8) 0.0023(8) -0.0042(8)
P1B 0.0318(3) 0.0229(2) 0.0281(2) -0.00345(19) 0.0001(2) -0.0040(2)
O2B 0.0431(10) 0.0551(12) 0.0540(11) -0.0055(9) 0.0196(9) -0.0184(9)
C2B 0.0360(11) 0.0189(9) 0.0343(11) -0.0015(8) 0.0026(9) -0.0012(8)
C3B 0.0449(13) 0.0223(10) 0.0414(12) -0.0009(9) -0.0083(10) -0.0022(9)
O3B 0.0555(11) 0.0354(9) 0.0511(11) 0.0034(8) -0.0212(9) 0.0028(8)
C4B 0.0735(19) 0.0260(11) 0.0300(11) 0.0020(9) -0.0072(11) -0.0091(11)
C5B 0.0742(19) 0.0328(12) 0.0317(12) -0.0010(9) 0.0136(12) -0.0180(12)
C6B 0.0446(13) 0.0287(11) 0.0380(12) -0.0033(9) 0.0099(10) -0.0122(10)
C7B 0.0275(10) 0.0344(12) 0.0479(13) -0.0116(10) -0.0039(9) -0.0025(9)
C8B 0.0286(11) 0.0473(15) 0.0606(16) -0.0160(13) 0.0074(11) -0.0102(10)
C9B 0.0287(13) 0.077(2) 0.094(3) -0.038(2) 0.0180(15) -0.0122(14)
C10B 0.0261(13) 0.074(2) 0.125(3) -0.037(2) -0.0011(17) 0.0074(15)
C11B 0.0356(14) 0.0475(17) 0.106(3) -0.0186(18) -0.0228(17) 0.0135(13)
C12B 0.0329(12) 0.0396(13) 0.0609(17) -0.0119(12) -0.0163(11) 0.0022(10)
C13B 0.0414(12) 0.0233(10) 0.0241(9) -0.0030(8) 0.0021(8) -0.0044(8)
C14B 0.0365(11) 0.0281(10) 0.0288(10) -0.0051(8) 0.0108(8) -0.0032(9)
C15B 0.0444(13) 0.0358(12) 0.0374(12) -0.0092(10) 0.0188(10) -0.0108(10)
C16B 0.0694(18) 0.0335(12) 0.0312(11) -0.0046(9) 0.0191(11) -0.0185(12)
C17B 0.0777(19) 0.0280(11) 0.0267(11) 0.0026(9) 0.0023(11) -0.0068(12)
C18B 0.0531(14) 0.0295(11) 0.0280(10) -0.0013(9) -0.0064(10) -0.0033(10)
O1C 0.0297(8) 0.0271(8) 0.0488(9) 0.0006(7) 0.0075(7) -0.0010(6)
P1C 0.0226(2) 0.0289(3) 0.0224(2) 0.00503(19) 0.00328(18) -0.00158(19)
C1C 0.0201(9) 0.0316(10) 0.0248(9) 0.0033(8) 0.0036(7) -0.0005(8)
O2C 0.0372(9) 0.0354(9) 0.0416(9) 0.0070(7) 0.0056(7) 0.0117(7)
C2C 0.0227(9) 0.0332(11) 0.0334(10) 0.0004(9) 0.0071(8) -0.0045(8)
C3C 0.0324(11) 0.0517(15) 0.0347(11) -0.0104(10) 0.0070(9) -0.0122(10)
O3C 0.0345(8) 0.0529(11) 0.0365(9) 0.0030(8) -0.0048(7) -0.0143(8)
C4C 0.0293(12) 0.0703(19) 0.0289(11) -0.0006(11) -0.0007(9) -0.0109(11)
C5C 0.0242(10) 0.0597(16) 0.0320(11) 0.0140(11) -0.0001(8) 0.0013(10)
C6C 0.0237(9) 0.0393(12) 0.0287(10) 0.0062(9) 0.0048(8) 0.0035(8)
C7C 0.0369(11) 0.0291(10) 0.0229(9) 0.0010(8) 0.0086(8) -0.0055(9)
C8C 0.0431(12) 0.0317(11) 0.0285(10) 0.0016(8) 0.0120(9) 0.0028(9)
C9C 0.0684(17) 0.0285(11) 0.0354(12) 0.0026(9) 0.0225(12) 0.0054(11)
C10C 0.080(2) 0.0295(12) 0.0385(13) -0.0062(10) 0.0312(13) -0.0158(12)
C11C 0.0589(16) 0.0427(14) 0.0310(11) -0.0074(10) 0.0169(11) -0.0225(12)
C12C 0.0422(12) 0.0381(12) 0.0244(10) -0.0018(9) 0.0077(9) -0.0134(10)
C13C 0.0212(9) 0.0355(11) 0.0301(10) 0.0103(8) 0.0023(8) 0.0001(8)
C14C 0.0254(10) 0.0307(11) 0.0412(12) 0.0101(9) 0.0069(9) 0.0035(8)
C15C 0.0348(12) 0.0387(13) 0.0643(17) 0.0115(12) 0.0152(12) 0.0115(10)
C16C 0.0259(12) 0.0588(18) 0.083(2) 0.0200(16) 0.0126(13) 0.0162(12)
C17C 0.0189(11) 0.0626(18) 0.0665(19) 0.0191(14) -0.0006(11) 0.0006(10)
C18C 0.0243(10) 0.0471(13) 0.0356(11) 0.0117(10) -0.0019(8) -0.0038(10)
O1D 0.0355(8) 0.0435(9) 0.0338(8) 0.0041(7) 0.0130(7) 0.0030(7)
P1D 0.0285(2) 0.0220(2) 0.0288(2) 0.00571(19) 0.00440(19) 0.00433(19)
C1D 0.0411(12) 0.0246(10) 0.0273(10) 0.0048(8) 0.0030(8) 0.0082(9)
O2D 0.0439(10) 0.0355(9) 0.0490(10) 0.0020(8) -0.0076(8) -0.0039(8)
C2D 0.0435(12) 0.0332(11) 0.0261(10) 0.0066(8) 0.0092(9) 0.0090(10)
C3D 0.0595(16) 0.0418(14) 0.0366(12) 0.0044(10) 0.0175(11) 0.0179(12)
O3D 0.0399(9) 0.0370(9) 0.0361(8) 0.0024(7) 0.0148(7) 0.0064(7)
C4D 0.083(2) 0.0387(14) 0.0398(14) -0.0030(11) 0.0141(14) 0.0187(14)
C5D 0.078(2) 0.0278(12) 0.0377(13) -0.0009(10) -0.0005(13) 0.0044(12)
C6D 0.0492(14) 0.0278(11) 0.0328(11) 0.0045(9) -0.0044(10) 0.0040(10)
C7D 0.0292(10) 0.0276(10) 0.0403(12) 0.0114(9) 0.0067(9) 0.0046(8)
C8D 0.0330(11) 0.0329(12) 0.0527(14) 0.0110(11) -0.0020(10) 0.0013(9)
C9D 0.0337(13) 0.0406(14) 0.075(2) 0.0184(14) -0.0002(12) -0.0037(11)
C10D 0.0336(13) 0.0517(17) 0.078(2) 0.0262(15) 0.0149(13) -0.0018(12)
C11D 0.0379(13) 0.0536(16) 0.0533(15) 0.0186(13) 0.0197(11) 0.0085(12)
C12D 0.0313(11) 0.0327(11) 0.0457(13) 0.0108(10) 0.0124(9) 0.0066(9)
C13D 0.0299(10) 0.0228(9) 0.0281(10) 0.0058(7) 0.0042(8) 0.0038(8)
C14D 0.0326(11) 0.0275(10) 0.0318(10) 0.0065(8) 0.0071(8) 0.0028(8)
C15D 0.0303(11) 0.0346(12) 0.0431(12) 0.0095(10) 0.0026(9) 0.0016(9)
C16D 0.0422(13) 0.0303(11) 0.0375(12) 0.0062(9) -0.0063(10) -0.0007(10)
C17D 0.0507(14) 0.0242(10) 0.0286(10) 0.0037(8) 0.0039(9) 0.0027(9)
C18D 0.0366(11) 0.0217(9) 0.0318(10) 0.0050(8) 0.0077(9) 0.0039(8)
B1 0.061(2) 0.054(2) 0.0486(18) 0.0167(15) 0.0206(16) 0.0200(16)
F1A 0.0504(16) 0.0612(18) 0.0600(18) 0.0204(16) 0.0199(14) 0.0239(15)
F2A 0.050(2) 0.096(3) 0.0542(17) 0.0153(18) 0.0084(16) 0.0303(18)
F3A 0.095(2) 0.113(3) 0.090(2) -0.027(2) 0.019(2) -0.046(2)
F4A 0.0397(14) 0.080(2) 0.153(4) 0.078(2) -0.0022(18) -0.0066(13)
F1B 0.088(6) 0.062(5) 0.081(6) 0.023(4) 0.043(5) 0.039(4)
F2B 0.065(4) 0.050(3) 0.156(5) 0.050(4) 0.026(4) 0.006(3)
F3B 0.137(6) 0.125(6) 0.102(5) 0.032(5) 0.021(5) 0.058(5)
F4B 0.025(3) 0.041(3) 0.081(4) 0.010(3) -0.014(3) -0.018(2)

loop_
_atom_type_symbol
_atom_type_description
_atom_type_scat_dispersion_real
_atom_type_scat_dispersion_imag
_atom_type_scat_source
C C 0.0137 0.0067 'International Tables Vol C Tables 4.2.6.8 and 6.1.1.4'
H H 0.0000 0.0000 'International Tables Vol C Tables 4.2.6.8 and 6.1.1.4'
Ag Ag 0.0782 3.3822 'International Tables Vol C Tables 4.2.6.8 and 6.1.1.4'
B B 0.0070 0.0029 'International Tables Vol C Tables 4.2.6.8 and 6.1.1.4'
F F 0.0583 0.0400 'International Tables Vol C Tables 4.2.6.8 and 6.1.1.4'
O O 0.0389 0.0241 'International Tables Vol C Tables 4.2.6.8 and 6.1.1.4'
P P 0.2543 0.3332 'International Tables Vol C Tables 4.2.6.8 and 6.1.1.4'

loop_
_geom_angle_atom_site_label_1
_geom_angle_atom_site_label_2
_geom_angle_atom_site_label_3
_geom_angle
P1B Ag1 P1A 112.242(19)
P1C Ag1 P1A 110.03(2)
P1C Ag1 P1B 107.453(19)
P1D Ag1 P1A 108.368(19)
P1D Ag1 P1B 111.116(19)
P1D Ag1 P1C 107.530(18)
C2A C1A P1A 119.8(2)
C6A C1A P1A 119.77(18)
C6A C1A C2A 119.6(2)
C14A O1A C2A 115.6(2)
C1A P1A Ag1 128.12(8)
C7A P1A Ag1 119.27(7)
C7A P1A C1A 95.41(11)
C13A P1A Ag1 116.02(8)
C13A P1A C1A 95.37(13)
C13A P1A C7A 95.78(12)
O1A C2A C1A 119.7(3)
C3A C2A C1A 119.9(3)
C3A C2A O1A 120.4(3)
C6A O2A C8A 115.33(17)
C2A C3A H3A 120.4
C4A C3A C2A 119.3(3)
C4A C3A H3A 120.4
C12A O3A C18A 115.9(2)
C3A C4A H4A 119.0
C3A C4A C5A 122.0(3)
C5A C4A H4A 119.0
C4A C5A H5A 121.0
C4A C5A C6A 118.0(3)
C6A C5A H5A 121.0
C1A C6A O2A 119.9(2)
C1A C6A C5A 120.6(2)
C5A C6A O2A 119.5(2)
C8A C7A P1A 119.64(18)
C8A C7A C12A 120.0(2)
C12A C7A P1A 119.80(18)
C7A C8A O2A 119.7(2)
C9A C8A O2A 119.9(2)
C9A C8A C7A 120.4(2)
C8A C9A H9A 121.0
C8A C9A C10A 118.1(2)
C10A C9A H9A 121.0
C9A C10A H10A 118.8
C11A C10A C9A 122.5(2)
C11A C10A H10A 118.8
C10A C11A H11A 120.7
C10A C11A C12A 118.7(3)
C12A C11A H11A 120.7
C7A C12A O3A 119.7(2)
C11A C12A O3A 120.6(2)
C11A C12A C7A 119.7(3)
C14A C13A P1A 118.1(3)
C18A C13A P1A 119.3(2)
C18A C13A C14A 122.3(3)
O1A C14A C13A 120.9(3)
O1A C14A C15A 122.0(4)
C15A C14A C13A 117.1(4)
C14A C15A H15A 120.3
C16A C15A C14A 119.5(4)
C16A C15A H15A 120.3
C15A C16A H16A 118.1
C15A C16A C17A 123.7(3)
C17A C16A H16A 118.1
C16A C17A H17A 121.6
C18A C17A C16A 116.7(5)
C18A C17A H17A 121.6
C13A C18A O3A 120.6(2)
C13A C18A C17A 120.0(4)
C17A C18A O3A 119.4(4)
C14B O1B C2B 115.40(17)
C2B C1B P1B 119.73(17)
C6B C1B P1B 119.20(18)
C6B C1B C2B 120.3(2)
C1B P1B Ag1 126.11(7)
C1B P1B C7B 95.91(11)
C1B P1B C13B 95.51(10)
C7B P1B Ag1 122.29(8)
C7B P1B C13B 95.75(11)
C13B P1B Ag1 114.48(7)
C8B O2B C6B 114.95(19)
C1B C2B O1B 120.47(19)
C3B C2B O1B 119.7(2)
C3B C2B C1B 119.8(2)
C2B C3B H3B 120.9
C2B C3B C4B 118.2(2)
C4B C3B H3B 120.9
C18B O3B C12B 114.67(19)
C3B C4B H4B 118.7
C5B C4B C3B 122.7(2)
C5B C4B H4B 118.7
C4B C5B H5B 121.0
C4B C5B C6B 118.0(2)
C6B C5B H5B 121.0
C1B C6B O2B 120.2(2)
C5B C6B C1B 120.4(2)
C5B C6B O2B 119.4(2)
C8B C7B P1B 119.3(2)
C12B C7B P1B 119.2(2)
C12B C7B C8B 120.7(3)
C7B C8B O2B 120.2(2)
C7B C8B C9B 119.5(3)
C9B C8B O2B 120.3(3)
C8B C9B H9B 120.6
C10B C9B C8B 118.8(4)
C10B C9B H9B 120.6
C9B C10B H10B 118.9
C9B C10B C11B 122.2(3)
C11B C10B H10B 118.9
C10B C11B H11B 120.7
C10B C11B C12B 118.6(3)
C12B C11B H11B 120.7
C7B C12B O3B 120.0(2)
C7B C12B C11B 119.6(3)
C11B C12B O3B 120.3(3)
C14B C13B P1B 119.83(17)
C18B C13B P1B 119.32(19)
C18B C13B C14B 120.2(2)
C13B C14B O1B 120.22(19)
C13B C14B C15B 119.8(2)
C15B C14B O1B 119.9(2)
C14B C15B H15B 120.6
C16B C15B C14B 118.7(2)
C16B C15B H15B 120.6
C15B C16B H16B 119.0
C15B C16B C17B 122.0(2)
C17B C16B H16B 119.0
C16B C17B H17B 120.8
C18B C17B C16B 118.5(2)
C18B C17B H17B 120.8
C13B C18B O3B 119.7(2)
C17B C18B O3B 120.2(2)
C17B C18B C13B 120.1(2)
C2C O1C C14C 115.51(17)
C1C P1C Ag1 111.57(7)
C1C P1C C7C 95.93(10)
C1C P1C C13C 95.25(10)
C7C P1C Ag1 125.67(7)
C13C P1C Ag1 125.40(7)
C13C P1C C7C 95.78(10)
C2C C1C P1C 119.83(16)
C2C C1C C6C 120.9(2)
C6C C1C P1C 119.07(17)
C8C O2C C6C 116.17(17)
C1C C2C O1C 120.11(19)
C3C C2C O1C 120.2(2)
C3C C2C C1C 119.7(2)
C2C C3C H3C 120.9
C2C C3C C4C 118.2(2)
C4C C3C H3C 120.9
C12C O3C C18C 115.39(17)
C3C C4C H4C 118.8
C5C C4C C3C 122.5(2)
C5C C4C H4C 118.8
C4C C5C H5C 120.8
C6C C5C C4C 118.4(2)
C6C C5C H5C 120.8
C1C C6C O2C 119.85(19)
C5C C6C C1C 119.6(2)
C5C C6C O2C 120.6(2)
C8C C7C P1C 119.08(18)
C8C C7C C12C 121.1(2)
C12C C7C P1C 119.18(18)
C7C C8C O2C 120.1(2)
C9C C8C O2C 120.3(2)
C9C C8C C7C 119.6(2)
C8C C9C H9C 120.9
C8C C9C C10C 118.1(3)
C10C C9C H9C 120.9
C9C C10C H10C 118.6
C11C C10C C9C 122.9(2)
C11C C10C H10C 118.6
C10C C11C H11C 120.9
C10C C11C C12C 118.2(3)
C12C C11C H11C 120.9
C7C C12C O3C 120.6(2)
C11C C12C O3C 119.9(2)
C11C C12C C7C 119.5(2)
C14C C13C P1C 119.64(17)
C14C C13C C18C 120.3(2)
C18C C13C P1C 119.43(19)
C13C C14C O1C 120.09(19)
C15C C14C O1C 119.5(2)
C15C C14C C13C 120.4(2)
C14C C15C H15C 121.1
C16C C15C C14C 117.9(3)
C16C C15C H15C 121.1
C15C C16C H16C 118.6
C15C C16C C17C 122.7(2)
C17C C16C H16C 118.6
C16C C17C H17C 120.8
C16C C17C C18C 118.4(2)
C18C C17C H17C 120.8
C13C C18C O3C 120.3(2)
C17C C18C O3C 120.1(2)
C17C C18C C13C 119.6(3)
C2D O1D C14D 116.02(17)
C1D P1D Ag1 127.49(7)
C7D P1D Ag1 120.41(7)
C7D P1D C1D 96.27(11)
C13D P1D Ag1 114.15(7)
C13D P1D C1D 95.89(10)
C13D P1D C7D 96.03(10)
C2D C1D P1D 119.17(18)
C6D C1D P1D 119.36(19)
C6D C1D C2D 120.8(2)
C6D O2D C8D 115.93(19)
C1D C2D O1D 120.8(2)
C3D C2D O1D 119.3(2)
C3D C2D C1D 119.9(2)
C2D C3D H3D 121.0
C4D C3D C2D 118.1(3)
C4D C3D H3D 121.0
C12D O3D C18D 116.75(17)
C3D C4D H4D 118.6
C3D C4D C5D 122.7(3)
C5D C4D H4D 118.6
C4D C5D H5D 120.7
C4D C5D C6D 118.6(3)
C6D C5D H5D 120.7
C1D C6D O2D 120.6(2)
C5D C6D C1D 119.2(3)
C5D C6D O2D 120.3(2)
C8D C7D P1D 119.52(19)
C12D C7D P1D 118.70(18)
C12D C7D C8D 121.4(2)
C7D C8D O2D 120.1(2)
C9D C8D O2D 120.2(3)
C9D C8D C7D 119.7(3)
C8D C9D H9D 121.0
C8D C9D C10D 117.9(3)
C10D C9D H9D 121.0
C9D C10D H10D 118.5
C9D C10D C11D 123.0(3)
C11D C10D H10D 118.5
C10D C11D H11D 121.0
C12D C11D C10D 118.0(3)
C12D C11D H11D 121.0
C7D C12D O3D 120.7(2)
C7D C12D C11D 119.1(3)
C11D C12D O3D 120.2(2)
C14D C13D P1D 119.90(16)
C14D C13D C18D 121.0(2)
C18D C13D P1D 118.91(17)
C13D C14D O1D 120.2(2)
C15D C14D O1D 119.8(2)
C15D C14D C13D 120.0(2)
C14D C15D H15D 121.1
C14D C15D C16D 117.9(2)
C16D C15D H15D 121.1
C15D C16D H16D 118.7
C17D C16D C15D 122.5(2)
C17D C16D H16D 118.7
C16D C17D H17D 120.8
C18D C17D C16D 118.5(2)
C18D C17D H17D 120.8
C13D C18D O3D 120.2(2)
C17D C18D O3D 120.5(2)
C17D C18D C13D 119.3(2)
F1A B1 F3A 108.8(3)
F2A B1 F1A 111.1(2)
F2A B1 F3A 104.9(2)
F4A B1 F1A 111.9(2)
F4A B1 F2A 113.8(2)
F4A B1 F3A 105.9(2)
F1B B1 F2B 106.1(3)
F3B B1 F1B 109.8(3)
F3B B1 F2B 116.4(7)
F3B B1 F4B 110.1(4)
F4B B1 F1B 108.6(3)
F4B B1 F2B 105.5(3)

loop_
_geom_bond_atom_site_label_1
_geom_bond_atom_site_label_2
_geom_bond_distance
Ag1 P1A 2.4666(6)
Ag1 P1B 2.4618(5)
Ag1 P1C 2.4548(5)
Ag1 P1D 2.4421(5)
C1A P1A 1.788(3)
C1A C2A 1.395(3)
C1A C6A 1.383(4)
O1A C2A 1.388(4)
O1A C14A 1.385(5)
P1A C7A 1.785(2)
P1A C13A 1.776(3)
C2A C3A 1.378(5)
O2A C6A 1.394(3)
O2A C8A 1.404(3)
C3A H3A 0.9300
C3A C4A 1.375(5)
O3A C12A 1.397(3)
O3A C18A 1.414(5)
C4A H4A 0.9300
C4A C5A 1.384(4)
C5A H5A 0.9300
C5A C6A 1.393(4)
C7A C8A 1.387(3)
C7A C12A 1.391(3)
C8A C9A 1.379(3)
C9A H9A 0.9300
C9A C10A 1.387(4)
C10A H10A 0.9300
C10A C11A 1.377(5)
C11A H11A 0.9300
C11A C12A 1.385(4)
C13A C14A 1.415(5)
C13A C18A 1.380(5)
C14A C15A 1.390(5)
C15A H15A 0.9300
C15A C16A 1.373(8)
C16A H16A 0.9300
C16A C17A 1.403(8)
C17A H17A 0.9300
C17A C18A 1.391(4)
O1B C2B 1.399(3)
O1B C14B 1.397(3)
C1B P1B 1.782(2)
C1B C2B 1.387(3)
C1B C6B 1.386(3)
P1B C7B 1.782(2)
P1B C13B 1.786(2)
O2B C6B 1.397(3)
O2B C8B 1.392(4)
C2B C3B 1.387(3)
C3B H3B 0.9300
C3B C4B 1.392(4)
O3B C12B 1.404(4)
O3B C18B 1.401(3)
C4B H4B 0.9300
C4B C5B 1.380(4)
C5B H5B 0.9300
C5B C6B 1.386(4)
C7B C8B 1.387(4)
C7B C12B 1.385(4)
C8B C9B 1.391(4)
C9B H9B 0.9300
C9B C10B 1.379(6)
C10B H10B 0.9300
C10B C11B 1.382(6)
C11B H11B 0.9300
C11B C12B 1.393(4)
C13B C14B 1.389(3)
C13B C18B 1.389(3)
C14B C15B 1.390(3)
C15B H15B 0.9300
C15B C16B 1.385(4)
C16B H16B 0.9300
C16B C17B 1.388(4)
C17B H17B 0.9300
C17B C18B 1.387(4)
O1C C2C 1.398(3)
O1C C14C 1.399(3)
P1C C1C 1.775(2)
P1C C7C 1.783(2)
P1C C13C 1.780(2)
C1C C2C 1.385(3)
C1C C6C 1.395(3)
O2C C6C 1.398(3)
O2C C8C 1.397(3)
C2C C3C 1.382(3)
C3C H3C 0.9300
C3C C4C 1.394(4)
O3C C12C 1.394(3)
O3C C18C 1.395(3)
C4C H4C 0.9300
C4C C5C 1.385(4)
C5C H5C 0.9300
C5C C6C 1.380(3)
C7C C8C 1.385(3)
C7C C12C 1.390(3)
C8C C9C 1.385(3)
C9C H9C 0.9300
C9C C10C 1.390(4)
C10C H10C 0.9300
C10C C11C 1.381(4)
C11C H11C 0.9300
C11C C12C 1.386(3)
C13C C14C 1.389(3)
C13C C18C 1.391(3)
C14C C15C 1.386(3)
C15C H15C 0.9300
C15C C16C 1.385(4)
C16C H16C 0.9300
C16C C17C 1.388(5)
C17C H17C 0.9300
C17C C18C 1.388(4)
O1D C2D 1.395(3)
O1D C14D 1.400(3)
P1D C1D 1.780(2)
P1D C7D 1.776(2)
P1D C13D 1.775(2)
C1D C2D 1.390(3)
C1D C6D 1.388(3)
O2D C6D 1.396(3)
O2D C8D 1.410(3)
C2D C3D 1.387(3)
C3D H3D 0.9300
C3D C4D 1.380(5)
O3D C12D 1.395(3)
O3D C18D 1.401(3)
C4D H4D 0.9300
C4D C5D 1.387(5)
C5D H5D 0.9300
C5D C6D 1.388(4)
C7D C8D 1.391(4)
C7D C12D 1.387(3)
C8D C9D 1.383(4)
C9D H9D 0.9300
C9D C10D 1.389(5)
C10D H10D 0.9300
C10D C11D 1.394(5)
C11D H11D 0.9300
C11D C12D 1.389(3)
C13D C14D 1.383(3)
C13D C18D 1.391(3)
C14D C15D 1.382(3)
C15D H15D 0.9300
C15D C16D 1.394(4)
C16D H16D 0.9300
C16D C17D 1.388(4)
C17D H17D 0.9300
C17D C18D 1.383(3)
B1 F1A 1.372(3)
B1 F2A 1.367(3)
B1 F3A 1.420(3)
B1 F4A 1.350(3)
B1 F1B 1.375(4)
B1 F2B 1.404(4)
B1 F3B 1.354(4)
B1 F4B 1.368(4)
